data_4087028
loop_
_publ_author_name
'Sipos, Gell\'ert'
'Gao, Pengchao'
'Foster, Daven'
'Skelton, Brian W.'
'Sobolev, Alexandre N.'
'Dorta, Reto'

_publ_section_title
;
 In-Depth Study on Chloride Abstractions from (NHC)Ir(COD)Cl Complexes
;
_journal_issue 4
_journal_name_full Organometallics
_journal_page_first 801
_journal_paper_doi 10.1021/acs.organomet.6b00864
_journal_volume 36
_journal_year 2017
_chemical_formula_moiety 'C57 H70 F3 Ir N2 O2, C H2 Cl2'
_chemical_formula_sum 'C58 H72 Cl2 F3 Ir N2 O2'
_chemical_formula_weight 1149.27
_space_group_IT_number 14
_symmetry_cell_setting monoclinic
_symmetry_Int_Tables_number 14
_symmetry_space_group_name_Hall '-P 2yn'
_symmetry_space_group_name_H-M 'P 1 21/n 1'
_atom_sites_solution_hydrogens geom
_audit_creation_date 2015-11-28T13:56:17-00:00
_audit_creation_method 'WinGX routine CIF_UPDATE'
_cell_angle_alpha 90
_cell_angle_beta 94.212(2)
_cell_angle_gamma 90
_cell_formula_units_Z 4
_cell_length_a 10.8668(2)
_cell_length_b 16.5355(3)
_cell_length_c 29.5188(5)
_cell_measurement_reflns_used 12428
_cell_measurement_temperature 200(2)
_cell_measurement_theta_max 30.696
_cell_measurement_theta_min 2.388
_cell_volume 5289.85(16)
_computing_cell_refinement 'CrysAlisPro 1.171.38.41 (Rigaku OD, 2015)'
_computing_data_collection 'CrysAlisPro 1.171.38.41 (Rigaku OD, 2015)'
_computing_data_reduction 'CrysAlisPro 1.171.38.41 (Rigaku OD, 2015)'
_computing_molecular_graphics 'Diamond (Brandenburg, K., (1999)'
_computing_publication_material 'WinGX Farrugia, L. J. (1999)'
_computing_structure_refinement 'SHELXL-97 (Sheldrick, 2015)'
_computing_structure_solution 'SIR92 (Altomare et al., 1994)'
_diffrn_ambient_temperature 200(2)
_diffrn_detector 'CCD plate'
_diffrn_detector_area_resol_mean 16.0009
_diffrn_measured_fraction_theta_full 0.999
_diffrn_measured_fraction_theta_max 0.999
_diffrn_measurement_device 'four-circle diffractometer'
_diffrn_measurement_device_type 'Oxford Diffraction Xcalibur diffractometer'
_diffrn_measurement_method '\w scans'
_diffrn_orient_matrix_type 'CrysAlisPro convention (1999,Acta A55,543-557)'
_diffrn_orient_matrix_UB_11 -0.0383538
_diffrn_orient_matrix_UB_12 -0.0333646
_diffrn_orient_matrix_UB_13 0.0043969
_diffrn_orient_matrix_UB_21 0.0446289
_diffrn_orient_matrix_UB_22 -0.0268003
_diffrn_orient_matrix_UB_23 -0.0079328
_diffrn_orient_matrix_UB_31 0.0286608
_diffrn_orient_matrix_UB_32 -0.0029517
_diffrn_orient_matrix_UB_33 0.0223204
_diffrn_radiation_monochromator graphite
_diffrn_radiation_probe x-ray
_diffrn_radiation_type MoK\a
_diffrn_radiation_wavelength 0.71073
_diffrn_reflns_av_R_equivalents 0.0579
_diffrn_reflns_av_unetI/netI 0.0953
_diffrn_reflns_Laue_measured_fraction_full 0.999
_diffrn_reflns_Laue_measured_fraction_max 0.999
_diffrn_reflns_limit_h_max 15
_diffrn_reflns_limit_h_min -15
_diffrn_reflns_limit_k_max 23
_diffrn_reflns_limit_k_min -23
_diffrn_reflns_limit_l_max 42
_diffrn_reflns_limit_l_min -42
_diffrn_reflns_number 63666
_diffrn_reflns_point_group_measured_fraction_full 0.999
_diffrn_reflns_point_group_measured_fraction_max 0.999
_diffrn_reflns_theta_full 30
_diffrn_reflns_theta_max 31
_diffrn_reflns_theta_min 2.696
_diffrn_source 'fine-focus sealed X-ray tube'
_exptl_absorpt_coefficient_mu 2.679
_exptl_absorpt_correction_T_max 0.775
_exptl_absorpt_correction_T_min 0.458
_exptl_absorpt_correction_type analytical
_exptl_absorpt_process_details
;
         CrysAlisPro 1.171.38.41 (Rigaku Oxford Diffraction, 2015)

;
_exptl_crystal_colour orange
_exptl_crystal_density_diffrn 1.443
_exptl_crystal_description plate
_exptl_crystal_F_000 2352
_exptl_crystal_size_max 0.349
_exptl_crystal_size_mid 0.219
_exptl_crystal_size_min 0.096
_refine_diff_density_max 1.382
_refine_diff_density_min -0.764
_refine_diff_density_rms 0.104
_refine_ls_extinction_method none
_refine_ls_goodness_of_fit_ref 1.041
_refine_ls_hydrogen_treatment constr
_refine_ls_matrix_type full
_refine_ls_number_parameters 669
_refine_ls_number_reflns 16859
_refine_ls_number_restraints 83
_refine_ls_restrained_S_all 1.057
_refine_ls_R_factor_all 0.0642
_refine_ls_R_factor_gt 0.042
_refine_ls_shift/su_max 0.006
_refine_ls_shift/su_mean 0
_refine_ls_structure_factor_coef Fsqd
_refine_ls_weighting_details 'w=1/[\s^2^(Fo^2^)+(0.0420P)^2^+0.3116P] where P=(Fo^2^+2Fc^2^)/3'
_refine_ls_weighting_scheme calc
_refine_ls_wR_factor_gt 0.0916
_refine_ls_wR_factor_ref 0.0992
_reflns_number_gt 12604
_reflns_number_total 16859
_reflns_threshold_expression 'I > 2\s(I)'
_cod_data_source_file om6b00864_si_003.cif
_cod_data_source_block sg615
_cod_depositor_comments 'Adding full bibliography for 4087022--4087034.cif.'
_cod_original_sg_symbol_H-M 'P 21/n'
_cod_database_code 4087028

loop_
_symmetry_equiv_pos_as_xyz
'x, y, z'
'-x+1/2, y+1/2, -z+1/2'
'-x, -y, -z'
'x-1/2, -y-1/2, z-1/2'

loop_
_atom_site_label
_atom_site_type_symbol
_atom_site_fract_x
_atom_site_fract_y
_atom_site_fract_z
_atom_site_U_iso_or_equiv
_atom_site_adp_type
_atom_site_occupancy
_atom_site_calc_flag
_atom_site_disorder_assembly
_atom_site_disorder_group
Ir1 Ir 0.96119(2) 0.10772(2) 0.78887(2) 0.02989(4) Uani 1 d . .
C1 C 0.8652(3) 0.21344(18) 0.77909(10) 0.0281(6) Uani 1 d . .
N2 N 0.7483(2) 0.22051(15) 0.76070(9) 0.0294(5) Uani 1 d . .
C21 C 0.6635(3) 0.15708(18) 0.74612(10) 0.0294(6) Uani 1 d . .
C22 C 0.5954(3) 0.11802(19) 0.77702(11) 0.0326(7) Uani 1 d . .
C221 C 0.6031(3) 0.1387(2) 0.82692(11) 0.0346(7) Uani 1 d . .
H221 H 0.6817 0.1692 0.8339 0.042 Uiso 1 calc . .
C222 C 0.4960(3) 0.1941(2) 0.83827(12) 0.0447(8) Uani 1 d . .
H22A H 0.4978 0.2441 0.8199 0.054 Uiso 1 calc . .
H22B H 0.4166 0.1663 0.8303 0.054 Uiso 1 calc . .
C223 C 0.5046(4) 0.2163(3) 0.88862(14) 0.0622(12) Uani 1 d . .
H22C H 0.579 0.2498 0.8957 0.075 Uiso 1 calc . .
H22D H 0.4316 0.2489 0.8952 0.075 Uiso 1 calc . .
C224 C 0.5110(4) 0.1425(3) 0.91849(14) 0.0623(12) Uani 1 d . .
H22E H 0.4325 0.1121 0.914 0.075 Uiso 1 calc . .
H22F H 0.5214 0.1594 0.9507 0.075 Uiso 1 calc . .
C225 C 0.6178(4) 0.0876(3) 0.90780(13) 0.0560(11) Uani 1 d . .
H22G H 0.6173 0.0383 0.9268 0.067 Uiso 1 calc . .
H22H H 0.697 0.1161 0.915 0.067 Uiso 1 calc . .
C226 C 0.6065(3) 0.0639(2) 0.85760(13) 0.0456(9) Uani 1 d . .
H22I H 0.5301 0.032 0.8511 0.055 Uiso 1 calc . .
H22J H 0.6774 0.0295 0.8509 0.055 Uiso 1 calc . .
C23 C 0.5059(3) 0.0603(2) 0.75963(12) 0.0389(7) Uani 1 d . .
H23 H 0.4595 0.0313 0.7803 0.047 Uiso 1 calc . .
C24 C 0.4853(3) 0.0456(2) 0.71454(12) 0.0413(8) Uani 1 d . .
H24 H 0.4262 0.006 0.7044 0.05 Uiso 1 calc . .
C24A C 0.5503(3) 0.0883(2) 0.68249(12) 0.0370(7) Uani 1 d . .
C25 C 0.5245(4) 0.0782(2) 0.63532(13) 0.0453(9) Uani 1 d . .
H25 H 0.4654 0.0391 0.6245 0.054 Uiso 1 calc . .
C26 C 0.5832(4) 0.1239(2) 0.60499(13) 0.0502(10) Uani 1 d . .
H26 H 0.562 0.1175 0.5734 0.06 Uiso 1 calc . .
C27 C 0.6752(4) 0.1805(2) 0.61973(12) 0.0447(8) Uani 1 d . .
C271 C 0.7382(4) 0.2323(3) 0.58602(13) 0.0543(10) Uani 1 d A 1
H271 H 0.8153 0.2542 0.6021 0.065 Uiso 1 calc A 1
C272 C 0.7751(6) 0.1889(3) 0.54439(16) 0.0726(14) Uani 1 d A 1
H27A H 0.7009 0.1647 0.5283 0.087 Uiso 1 calc A 1
H27B H 0.8324 0.1444 0.5537 0.087 Uiso 1 calc A 1
C273 C 0.8375(6) 0.2453(4) 0.51199(17) 0.0826(16) Uani 1 d A 1
H27C H 0.9164 0.2652 0.5268 0.099 Uiso 1 calc A 1
H27D H 0.8561 0.2151 0.4843 0.099 Uiso 1 calc A 1
C274 C 0.7562(7) 0.3151(4) 0.4992(2) 0.106(2) Uani 1 d A 1
H27E H 0.7985 0.3513 0.4786 0.128 Uiso 1 calc A 1
H27F H 0.6795 0.2953 0.4826 0.128 Uiso 1 calc A 1
C275 C 0.7251(10) 0.3604(5) 0.5396(3) 0.137(3) Uani 1 d A 1
H27G H 0.6701 0.4062 0.5306 0.164 Uiso 1 calc A 1
H27H H 0.8012 0.3824 0.5556 0.164 Uiso 1 calc A 1
C276 C 0.6594(8) 0.3026(4) 0.5718(2) 0.109(2) Uani 1 d A 1
H27I H 0.6381 0.3328 0.599 0.131 Uiso 1 calc A 1
H27J H 0.5817 0.2828 0.556 0.131 Uiso 1 calc A 1
C28 C 0.7040(3) 0.1888(2) 0.66565(11) 0.0374(7) Uani 1 d B 1
H28 H 0.7676 0.2253 0.6758 0.045 Uiso 1 calc B 1
C28A C 0.6426(3) 0.14513(19) 0.69812(11) 0.0317(6) Uani 1 d B 1
C3 C 0.7044(3) 0.30535(19) 0.75931(13) 0.0387(8) Uani 1 d C 1
H3A H 0.6501 0.3165 0.7841 0.046 Uiso 1 calc C 1
H3B H 0.6597 0.3183 0.7298 0.046 Uiso 1 calc C 1
C4 C 0.8244(3) 0.3520(2) 0.76587(13) 0.0415(8) Uani 1 d C 1
H4A H 0.851 0.3725 0.7366 0.05 Uiso 1 calc C 1
H4B H 0.8175 0.3978 0.7871 0.05 Uiso 1 calc C 1
N5 N 0.9094(3) 0.28892(16) 0.78542(10) 0.0363(6) Uani 1 d C 1
C51 C 1.0260(3) 0.3142(2) 0.80655(14) 0.0454(9) Uani 1 d C 1
C52 C 1.1301(3) 0.3130(2) 0.78266(16) 0.0530(11) Uani 1 d C 1
C521 C 1.1322(4) 0.2845(2) 0.73473(16) 0.0535(10) Uani 1 d C 1
H521 H 1.0537 0.254 0.7275 0.064 Uiso 1 calc C 1
C522 C 1.1315(6) 0.3561(3) 0.70153(19) 0.0783(16) Uani 1 d C 1
H52A H 1.0576 0.3898 0.7052 0.094 Uiso 1 calc C 1
H52B H 1.2054 0.3899 0.7089 0.094 Uiso 1 calc C 1
C523 C 1.1309(8) 0.3284(4) 0.6532(2) 0.111(2) Uani 1 d C 1
H52C H 1.1356 0.3761 0.6331 0.133 Uiso 1 calc C 1
H52D H 1.0523 0.3001 0.6447 0.133 Uiso 1 calc C 1
C524 C 1.2375(7) 0.2722(6) 0.6457(3) 0.124(3) Uani 1 d C 1
H52E H 1.3163 0.3021 0.6507 0.149 Uiso 1 calc C 1
H52F H 1.2305 0.2522 0.614 0.149 Uiso 1 calc C 1
C525 C 1.2368(6) 0.2001(5) 0.6789(3) 0.109(2) Uani 1 d C 1
H52G H 1.1626 0.1667 0.6712 0.13 Uiso 1 calc C 1
H52H H 1.3103 0.166 0.6751 0.13 Uiso 1 calc C 1
C526 C 1.2373(5) 0.2265(4) 0.7272(2) 0.099(2) Uani 1 d C 1
H52I H 1.3168 0.2533 0.7362 0.118 Uiso 1 calc C 1
H52J H 1.2301 0.1784 0.7468 0.118 Uiso 1 calc C 1
C53 C 1.2414(4) 0.3439(3) 0.8061(2) 0.0724(16) Uani 1 d C 1
H53 H 1.3144 0.3462 0.7904 0.087 Uiso 1 calc C 1
C54 C 1.2460(5) 0.3696(3) 0.8495(2) 0.0798(19) Uani 1 d C 1
H54 H 1.3226 0.3867 0.8639 0.096 Uiso 1 calc C 1
C54A C 1.1402(4) 0.3717(2) 0.87392(19) 0.0647(14) Uani 1 d C 1
C55 C 1.1398(6) 0.3970(3) 0.9204(2) 0.081(2) Uani 1 d C 1
H55 H 1.215 0.4141 0.9359 0.097 Uiso 1 calc C 1
C56 C 1.0371(6) 0.3974(3) 0.94231(19) 0.0755(18) Uani 1 d C 1
H56 H 1.0412 0.4146 0.9731 0.091 Uiso 1 calc C 1
C57 C 0.9220(5) 0.3730(2) 0.92110(15) 0.0598(13) Uani 1 d C 1
C571 C 0.8064(6) 0.3746(3) 0.94650(15) 0.0655(14) Uani 1 d C 1
H571 H 0.7354 0.3647 0.9237 0.079 Uiso 1 calc C 1
C572 C 0.7830(7) 0.4559(3) 0.96903(19) 0.0880(18) Uani 1 d C 1
H57A H 0.8534 0.4687 0.9911 0.106 Uiso 1 calc C 1
H57B H 0.778 0.4988 0.9456 0.106 Uiso 1 calc C 1
C573 C 0.6654(7) 0.4555(4) 0.99323(19) 0.095(2) Uani 1 d C 1
H57C H 0.6569 0.5081 1.0087 0.114 Uiso 1 calc C 1
H57D H 0.5944 0.4496 0.9705 0.114 Uiso 1 calc C 1
C574 C 0.6614(9) 0.3895(4) 1.02727(19) 0.110(3) Uani 1 d C 1
H57E H 0.5798 0.3895 1.0402 0.132 Uiso 1 calc C 1
H57F H 0.7251 0.3993 1.0524 0.132 Uiso 1 calc C 1
C575 C 0.6833(8) 0.3083(4) 1.0063(2) 0.110(2) Uani 1 d C 1
H57G H 0.6133 0.295 0.9842 0.131 Uiso 1 calc C 1
H57H H 0.6879 0.2663 1.0303 0.131 Uiso 1 calc C 1
C576 C 0.8029(8) 0.3083(4) 0.9823(2) 0.101(2) Uani 1 d C 1
H57I H 0.8734 0.3156 1.0051 0.121 Uiso 1 calc C 1
H57J H 0.8126 0.2551 0.9675 0.121 Uiso 1 calc C 1
C58 C 0.9198(4) 0.3479(2) 0.87664(14) 0.0501(10) Uani 1 d C 1
H58 H 0.843 0.3319 0.8619 0.06 Uiso 1 calc C 1
C58A C 1.0262(4) 0.3446(2) 0.85184(15) 0.0512(11) Uani 1 d C 1
C11 C 1.1179(4) 0.0246(2) 0.79702(13) 0.0443(8) Uani 1 d D 1
H11 H 1.1449 0.0474 0.7699 0.053 Uiso 1 calc D 1
C12 C 1.0092(4) -0.0201(2) 0.79409(12) 0.0422(8) Uani 1 d D 1
H12 H 0.9701 -0.0285 0.7646 0.051 Uiso 1 calc D 1
C13 C 0.9475(4) -0.0565(2) 0.83353(14) 0.0536(10) Uani 1 d D 1
H13A H 0.8631 -0.0738 0.8228 0.064 Uiso 1 calc D 1
H13B H 0.994 -0.1053 0.8441 0.064 Uiso 1 calc D 1
C14 C 0.9396(4) 0.0005(2) 0.87305(13) 0.0464(9) Uani 1 d D 1
H14A H 1.0144 -0.0057 0.894 0.056 Uiso 1 calc D 1
H14B H 0.8672 -0.0141 0.8899 0.056 Uiso 1 calc D 1
C15 C 0.9281(3) 0.0888(2) 0.85773(11) 0.0348(7) Uani 1 d D 1
H15 H 0.848 0.1096 0.8496 0.042 Uiso 1 calc D 1
C16 C 1.0297(3) 0.1407(2) 0.85503(11) 0.0351(7) Uani 1 d D 1
H16 H 1.013 0.1953 0.8467 0.042 Uiso 1 calc D 1
C17 C 1.1631(3) 0.1169(2) 0.86424(14) 0.0476(9) Uani 1 d D 1
H17A H 1.1813 0.1109 0.8974 0.057 Uiso 1 calc D 1
H17B H 1.216 0.1609 0.8538 0.057 Uiso 1 calc D 1
C18 C 1.1961(3) 0.0390(3) 0.84119(14) 0.0498(9) Uani 1 d D 1
H18A H 1.1848 -0.0068 0.8621 0.06 Uiso 1 calc D 1
H18B H 1.2842 0.0407 0.8348 0.06 Uiso 1 calc D 1
O101 O 0.9632(3) 0.09802(15) 0.71809(8) 0.0433(6) Uani 1 d E 1
O102 O 0.8374(4) -0.0076(2) 0.70313(13) 0.0812(11) Uani 1 d E 1
C101 C 0.9115(4) 0.0421(3) 0.69396(14) 0.0535(10) Uani 1 d E 1
C102 C 0.9615(7) 0.0421(4) 0.64611(19) 0.101(2) Uani 1 d E 1
F1 F 0.8673(13) 0.0121(7) 0.6170(3) 0.158(5) Uani 0.574(10) d E 1
F2 F 0.9730(10) 0.1190(6) 0.6300(3) 0.076(2) Uani 0.574(10) d E 1
F3 F 1.0584(17) 0.0034(12) 0.6463(6) 0.215(10) Uani 0.574(10) d E 1
F4 F 0.9371(13) -0.0353(10) 0.6278(6) 0.179(9) Uani 0.426(10) d E 2
F5 F 0.943(2) 0.0991(11) 0.6193(6) 0.170(13) Uani 0.426(10) d E 2
F6 F 1.0910(10) 0.0279(7) 0.6502(5) 0.076(3) Uani 0.426(10) d E 2
Cl11 Cl 0.9080(6) 0.0907(4) 0.9847(3) 0.218(5) Uani 0.574(10) d E 1
Cl12 Cl 0.7109(12) 0.0501(6) 1.0346(2) 0.219(5) Uani 0.574(10) d E 1
C10 C 0.8498(13) 0.1090(8) 1.0366(5) 0.117(5) Uani 0.574(10) d E 1
H10A H 0.8317 0.1672 1.0404 0.141 Uiso 0.574(10) calc E 1
H10B H 0.9085 0.0914 1.0619 0.141 Uiso 0.574(10) calc E 1
Cl21 Cl 0.6155(13) 0.0553(10) 1.0381(4) 0.217(8) Uani 0.426(10) d E 2
Cl22 Cl 0.8809(16) 0.0627(13) 1.0141(5) 0.411(15) Uani 0.426(10) d E 2
C20 C 0.749(3) 0.1057(13) 1.0286(19) 0.30(3) Uani 0.426(10) d E 2
H20A H 0.726 0.1459 1.0046 0.355 Uiso 0.426(10) calc E 2
H20B H 0.7708 0.137 1.0566 0.355 Uiso 0.426(10) calc E 2

loop_
_atom_site_aniso_label
_atom_site_aniso_U_11
_atom_site_aniso_U_22
_atom_site_aniso_U_33
_atom_site_aniso_U_23
_atom_site_aniso_U_13
_atom_site_aniso_U_12
Ir1 0.02802(6) 0.02501(6) 0.03636(7) 0.00255(5) 0.00043(4) 0.00070(5)
C1 0.0263(14) 0.0268(14) 0.0310(14) 0.0023(11) 0.0011(11) -0.0023(11)
N2 0.0269(12) 0.0242(12) 0.0368(13) 0.0012(10) 0.0004(10) 0.0022(10)
C21 0.0251(14) 0.0256(14) 0.0371(15) -0.0031(11) -0.0001(12) 0.0016(11)
C22 0.0271(15) 0.0317(17) 0.0391(16) -0.0021(12) 0.0024(12) 0.0030(12)
C221 0.0278(15) 0.0390(17) 0.0369(16) -0.0009(13) 0.0007(13) -0.0013(13)
C222 0.0362(18) 0.055(2) 0.0434(18) -0.0026(16) 0.0061(15) 0.0033(16)
C223 0.055(3) 0.080(3) 0.052(2) -0.017(2) 0.007(2) 0.009(2)
C224 0.046(2) 0.103(4) 0.039(2) -0.001(2) 0.0119(17) 0.001(2)
C225 0.047(2) 0.080(3) 0.042(2) 0.0146(19) 0.0092(17) 0.003(2)
C226 0.0371(19) 0.051(2) 0.049(2) 0.0085(17) 0.0039(16) -0.0018(16)
C23 0.0342(17) 0.0352(18) 0.0478(19) 0.0011(14) 0.0059(15) -0.0080(14)
C24 0.0406(19) 0.0316(17) 0.052(2) -0.0081(15) 0.0038(16) -0.0061(15)
C24A 0.0380(18) 0.0329(17) 0.0394(17) -0.0047(13) -0.0020(14) -0.0010(13)
C25 0.048(2) 0.041(2) 0.046(2) -0.0100(16) -0.0035(17) -0.0079(16)
C26 0.062(3) 0.051(2) 0.0359(18) -0.0056(16) -0.0028(17) -0.0051(19)
C27 0.053(2) 0.043(2) 0.0377(17) -0.0005(15) 0.0040(16) -0.0027(17)
C271 0.071(3) 0.053(2) 0.0383(19) 0.0027(17) 0.0041(19) -0.005(2)
C272 0.098(4) 0.062(3) 0.061(3) 0.004(2) 0.020(3) 0.005(3)
C273 0.109(5) 0.084(4) 0.059(3) 0.006(3) 0.032(3) 0.008(3)
C274 0.130(5) 0.111(5) 0.082(4) 0.038(4) 0.037(4) 0.020(4)
C275 0.195(7) 0.093(5) 0.132(5) 0.041(4) 0.075(5) 0.024(5)
C276 0.155(6) 0.074(4) 0.108(4) 0.030(3) 0.073(4) 0.037(4)
C28 0.0404(18) 0.0338(17) 0.0380(16) -0.0006(13) 0.0028(14) -0.0040(14)
C28A 0.0307(16) 0.0264(15) 0.0378(16) -0.0021(12) 0.0018(13) 0.0022(12)
C3 0.0365(17) 0.0255(16) 0.0531(19) -0.0001(14) -0.0043(15) 0.0030(13)
C4 0.0377(18) 0.0251(16) 0.060(2) 0.0089(15) -0.0059(16) -0.0004(13)
N5 0.0289(14) 0.0242(13) 0.0541(17) 0.0017(11) -0.0074(12) -0.0021(10)
C51 0.0359(18) 0.0269(16) 0.070(2) 0.0080(16) -0.0165(17) -0.0057(14)
C52 0.0347(19) 0.0333(19) 0.089(3) 0.0136(19) -0.0088(19) -0.0080(15)
C521 0.0329(19) 0.039(2) 0.089(3) 0.013(2) 0.0068(19) -0.0055(15)
C522 0.090(4) 0.049(3) 0.095(4) 0.018(3) -0.001(3) -0.017(3)
C523 0.153(7) 0.081(4) 0.097(5) 0.016(4) -0.001(5) -0.026(5)
C524 0.107(6) 0.160(8) 0.110(5) -0.009(5) 0.045(5) -0.054(6)
C525 0.067(4) 0.126(6) 0.136(6) -0.005(5) 0.034(4) 0.036(4)
C526 0.064(4) 0.113(5) 0.122(5) 0.014(4) 0.025(3) 0.038(3)
C53 0.035(2) 0.047(3) 0.132(5) 0.018(3) -0.014(3) -0.0114(18)
C54 0.056(3) 0.046(2) 0.130(5) 0.016(3) -0.048(3) -0.019(2)
C54A 0.054(3) 0.034(2) 0.099(4) 0.008(2) -0.037(3) -0.0117(18)
C55 0.087(4) 0.045(2) 0.100(4) 0.006(2) -0.065(4) -0.014(3)
C56 0.102(4) 0.045(3) 0.072(3) 0.005(2) -0.046(3) -0.013(3)
C57 0.087(3) 0.0321(19) 0.056(2) 0.0011(17) -0.025(2) -0.010(2)
C571 0.101(4) 0.047(2) 0.045(2) -0.0063(18) -0.016(2) -0.008(2)
C572 0.137(6) 0.055(3) 0.070(3) -0.010(3) -0.003(4) -0.010(3)
C573 0.142(6) 0.080(4) 0.065(3) -0.018(3) 0.022(4) -0.015(4)
C574 0.160(7) 0.121(6) 0.047(3) -0.010(3) 0.005(4) -0.023(5)
C575 0.159(7) 0.084(5) 0.091(4) 0.023(4) 0.043(4) -0.011(4)
C576 0.159(7) 0.055(3) 0.089(4) 0.014(3) 0.005(4) -0.005(4)
C58 0.061(3) 0.0293(18) 0.057(2) -0.0019(15) -0.020(2) -0.0104(16)
C58A 0.052(2) 0.0271(17) 0.070(3) 0.0084(16) -0.028(2) -0.0102(15)
C11 0.045(2) 0.039(2) 0.049(2) 0.0026(15) 0.0052(16) 0.0151(16)
C12 0.053(2) 0.0276(17) 0.0451(19) 0.0027(14) 0.0007(16) 0.0084(15)
C13 0.063(3) 0.0299(18) 0.067(3) 0.0082(17) 0.000(2) -0.0026(17)
C14 0.044(2) 0.043(2) 0.053(2) 0.0170(16) 0.0064(17) 0.0013(16)
C15 0.0292(16) 0.0394(18) 0.0363(16) 0.0075(13) 0.0055(13) 0.0045(13)
C16 0.0330(17) 0.0319(16) 0.0399(17) 0.0017(13) -0.0014(13) 0.0038(13)
C17 0.0303(17) 0.056(2) 0.054(2) 0.0027(17) -0.0089(16) -0.0016(16)
C18 0.0324(18) 0.055(2) 0.062(2) 0.0031(19) 0.0004(17) 0.0112(16)
O101 0.0521(16) 0.0396(14) 0.0378(12) 0.0014(10) 0.0014(11) 0.0041(11)
O102 0.097(3) 0.053(2) 0.088(2) 0.0062(17) -0.029(2) -0.0248(19)
C101 0.068(3) 0.043(2) 0.047(2) -0.0029(17) -0.013(2) 0.012(2)
C102 0.137(6) 0.109(5) 0.053(3) -0.031(3) -0.011(3) 0.048(5)
F1 0.292(16) 0.116(7) 0.058(4) -0.032(4) -0.037(7) -0.017(8)
F2 0.077(4) 0.115(5) 0.037(4) 0.024(3) 0.009(3) 0.020(4)
F3 0.26(2) 0.209(18) 0.185(14) -0.004(13) 0.102(15) 0.153(16)
F4 0.120(11) 0.24(2) 0.172(15) -0.156(16) 0.011(9) -0.004(11)
F5 0.17(2) 0.29(3) 0.050(9) 0.029(12) 0.015(9) 0.110(18)
F6 0.102(7) 0.049(4) 0.083(6) 0.006(4) 0.043(5) 0.022(4)
Cl11 0.206(6) 0.142(4) 0.282(9) -0.086(5) -0.150(6) 0.081(4)
Cl12 0.364(16) 0.202(9) 0.089(3) -0.025(4) 0.002(7) 0.033(11)
C10 0.115(8) 0.094(7) 0.142(9) 0.047(7) 0.000(7) 0.024(6)
Cl21 0.254(14) 0.262(15) 0.134(6) 0.023(7) 0.012(8) -0.131(13)
Cl22 0.61(4) 0.42(3) 0.177(13) 0.095(15) -0.131(18) 0.00(2)
C20 0.30(4) 0.29(4) 0.30(4) -0.004(10) 0.024(10) -0.002(10)

loop_
_atom_type_symbol
_atom_type_description
_atom_type_scat_dispersion_real
_atom_type_scat_dispersion_imag
_atom_type_scat_source
C C 0.0033 0.0016 'International Tables Vol C Tables 4.2.6.8 and 6.1.1.4'
H H 0 0 'International Tables Vol C Tables 4.2.6.8 and 6.1.1.4'
N N 0.0061 0.0033 'International Tables Vol C Tables 4.2.6.8 and 6.1.1.4'
O O 0.0106 0.006 'International Tables Vol C Tables 4.2.6.8 and 6.1.1.4'
F F 0.0171 0.0103 'International Tables Vol C Tables 4.2.6.8 and 6.1.1.4'
Cl Cl 0.1484 0.1585 'International Tables Vol C Tables 4.2.6.8 and 6.1.1.4'
Ir Ir -1.4442 7.9887 'International Tables Vol C Tables 4.2.6.8 and 6.1.1.4'

loop_
_exptl_crystal_face_index_h
_exptl_crystal_face_index_k
_exptl_crystal_face_index_l
_exptl_crystal_face_perp_dist
0 0 1 0.0475
0 0 -1 0.0489
0 -1 0 0.1852
0 1 1 0.139
0 1 -1 0.1467
11 -15 7 0.1422
-1 0 1 0.088
3 0 2 0.093
4 -16 27 0.1269

loop_
_geom_angle_atom_site_label_1
_geom_angle_atom_site_label_2
_geom_angle_atom_site_label_3
_geom_angle
C1 Ir1 O101 88.12(11)
C1 Ir1 C16 92.95(12)
O101 Ir1 C16 155.93(13)
C1 Ir1 C15 98.12(12)
O101 Ir1 C15 164.12(12)
C16 Ir1 C15 38.87(13)
C1 Ir1 C12 162.87(14)
O101 Ir1 C12 88.64(12)
C16 Ir1 C12 96.83(13)
C15 Ir1 C12 81.10(14)
C1 Ir1 C11 159.60(14)
O101 Ir1 C11 89.80(12)
C16 Ir1 C11 80.89(13)
C15 Ir1 C11 89.27(14)
C12 Ir1 C11 37.14(15)
N5 C1 N2 106.9(3)
N5 C1 Ir1 126.9(2)
N2 C1 Ir1 125.9(2)
C1 N2 C21 128.3(3)
C1 N2 C3 112.6(2)
C21 N2 C3 118.9(2)
C22 C21 C28A 122.5(3)
C22 C21 N2 120.4(3)
C28A C21 N2 116.6(3)
C21 C22 C23 117.3(3)
C21 C22 C221 123.1(3)
C23 C22 C221 119.3(3)
C22 C221 C226 113.1(3)
C22 C221 C222 111.0(3)
C226 C221 C222 109.7(3)
C22 C221 H221 107.6
C226 C221 H221 107.6
C222 C221 H221 107.6
C223 C222 C221 111.2(3)
C223 C222 H22A 109.4
C221 C222 H22A 109.4
C223 C222 H22B 109.4
C221 C222 H22B 109.4
H22A C222 H22B 108
C224 C223 C222 111.9(4)
C224 C223 H22C 109.2
C222 C223 H22C 109.2
C224 C223 H22D 109.2
C222 C223 H22D 109.2
H22C C223 H22D 107.9
C223 C224 C225 111.4(4)
C223 C224 H22E 109.4
C225 C224 H22E 109.4
C223 C224 H22F 109.4
C225 C224 H22F 109.4
H22E C224 H22F 108
C224 C225 C226 110.1(3)
C224 C225 H22G 109.6
C226 C225 H22G 109.6
C224 C225 H22H 109.6
C226 C225 H22H 109.6
H22G C225 H22H 108.1
C225 C226 C221 111.3(3)
C225 C226 H22I 109.4
C221 C226 H22I 109.4
C225 C226 H22J 109.4
C221 C226 H22J 109.4
H22I C226 H22J 108
C24 C23 C22 122.1(3)
C24 C23 H23 119
C22 C23 H23 119
C23 C24 C24A 120.9(3)
C23 C24 H24 119.6
C24A C24 H24 119.6
C25 C24A C24 122.0(3)
C25 C24A C28A 118.8(3)
C24 C24A C28A 119.2(3)
C26 C25 C24A 120.9(3)
C26 C25 H25 119.5
C24A C25 H25 119.5
C25 C26 C27 121.2(3)
C25 C26 H26 119.4
C27 C26 H26 119.4
C28 C27 C26 118.3(4)
C28 C27 C271 120.6(3)
C26 C27 C271 121.0(3)
C276 C271 C272 109.0(4)
C276 C271 C27 110.5(4)
C272 C271 C27 115.3(4)
C276 C271 H271 107.3
C272 C271 H271 107.3
C27 C271 H271 107.3
C271 C272 C273 112.2(4)
C271 C272 H27A 109.2
C273 C272 H27A 109.2
C271 C272 H27B 109.2
C273 C272 H27B 109.2
H27A C272 H27B 107.9
C274 C273 C272 110.5(5)
C274 C273 H27C 109.5
C272 C273 H27C 109.5
C274 C273 H27D 109.5
C272 C273 H27D 109.5
H27C C273 H27D 108.1
C275 C274 C273 110.9(6)
C275 C274 H27E 109.5
C273 C274 H27E 109.5
C275 C274 H27F 109.5
C273 C274 H27F 109.5
H27E C274 H27F 108
C274 C275 C276 108.9(7)
C274 C275 H27G 109.9
C276 C275 H27G 109.9
C274 C275 H27H 109.9
C276 C275 H27H 109.9
H27G C275 H27H 108.3
C271 C276 C275 111.9(6)
C271 C276 H27I 109.2
C275 C276 H27I 109.2
C271 C276 H27J 109.2
C275 C276 H27J 109.2
H27I C276 H27J 107.9
C27 C28 C28A 122.4(3)
C27 C28 H28 118.8
C28A C28 H28 118.8
C28 C28A C24A 118.4(3)
C28 C28A C21 123.7(3)
C24A C28A C21 117.9(3)
N2 C3 C4 101.9(3)
N2 C3 H3A 111.4
C4 C3 H3A 111.4
N2 C3 H3B 111.4
C4 C3 H3B 111.4
H3A C3 H3B 109.2
N5 C4 C3 101.4(3)
N5 C4 H4A 111.5
C3 C4 H4A 111.5
N5 C4 H4B 111.5
C3 C4 H4B 111.5
H4A C4 H4B 109.3
C1 N5 C51 128.8(3)
C1 N5 C4 113.1(3)
C51 N5 C4 118.1(3)
C52 C51 C58A 122.6(3)
C52 C51 N5 120.4(4)
C58A C51 N5 116.8(4)
C51 C52 C53 116.1(5)
C51 C52 C521 124.0(3)
C53 C52 C521 119.8(4)
C52 C521 C526 113.7(4)
C52 C521 C522 111.2(4)
C526 C521 C522 111.1(5)
C52 C521 H521 106.8
C526 C521 H521 106.8
C522 C521 H521 106.8
C523 C522 C521 111.8(5)
C523 C522 H52A 109.3
C521 C522 H52A 109.3
C523 C522 H52B 109.3
C521 C522 H52B 109.3
H52A C522 H52B 107.9
C522 C523 C524 112.1(6)
C522 C523 H52C 109.2
C524 C523 H52C 109.2
C522 C523 H52D 109.2
C524 C523 H52D 109.2
H52C C523 H52D 107.9
C523 C524 C525 110.1(6)
C523 C524 H52E 109.6
C525 C524 H52E 109.6
C523 C524 H52F 109.6
C525 C524 H52F 109.6
H52E C524 H52F 108.2
C526 C525 C524 112.3(7)
C526 C525 H52G 109.1
C524 C525 H52G 109.1
C526 C525 H52H 109.1
C524 C525 H52H 109.1
H52G C525 H52H 107.9
C525 C526 C521 112.0(5)
C525 C526 H52I 109.2
C521 C526 H52I 109.2
C525 C526 H52J 109.2
C521 C526 H52J 109.2
H52I C526 H52J 107.9
C54 C53 C52 122.7(5)
C54 C53 H53 118.7
C52 C53 H53 118.7
C53 C54 C54A 121.5(4)
C53 C54 H54 119.3
C54A C54 H54 119.3
C54 C54A C58A 118.3(5)
C54 C54A C55 124.0(4)
C58A C54A C55 117.7(5)
C56 C55 C54A 121.9(4)
C56 C55 H55 119.1
C54A C55 H55 119.1
C55 C56 C57 121.9(5)
C55 C56 H56 119
C57 C56 H56 119
C58 C57 C56 117.5(5)
C58 C57 C571 121.5(4)
C56 C57 C571 121.0(5)
C57 C571 C576 113.2(5)
C57 C571 C572 113.7(4)
C576 C571 C572 108.5(5)
C57 C571 H571 107
C576 C571 H571 107
C572 C571 H571 107
C573 C572 C571 112.0(5)
C573 C572 H57A 109.2
C571 C572 H57A 109.2
C573 C572 H57B 109.2
C571 C572 H57B 109.2
H57A C572 H57B 107.9
C574 C573 C572 113.0(7)
C574 C573 H57C 109
C572 C573 H57C 109
C574 C573 H57D 109
C572 C573 H57D 109
H57C C573 H57D 107.8
C573 C574 C575 111.3(5)
C573 C574 H57E 109.4
C575 C574 H57E 109.4
C573 C574 H57F 109.4
C575 C574 H57F 109.4
H57E C574 H57F 108
C574 C575 C576 111.0(6)
C574 C575 H57G 109.4
C576 C575 H57G 109.4
C574 C575 H57H 109.4
C576 C575 H57H 109.4
H57G C575 H57H 108
C571 C576 C575 112.8(6)
C571 C576 H57I 109
C575 C576 H57I 109
C571 C576 H57J 109
C575 C576 H57J 109
H57I C576 H57J 107.8
C57 C58 C58A 123.2(4)
C57 C58 H58 118.4
C58A C58 H58 118.4
C58 C58A C54A 117.8(4)
C58 C58A C51 123.5(3)
C54A C58A C51 118.6(5)
C12 C11 C18 123.7(4)
C12 C11 Ir1 71.1(2)
C18 C11 Ir1 112.2(2)
C12 C11 H11 118.2
C18 C11 H11 118.2
Ir1 C11 H11 86.8
C11 C12 C13 125.9(3)
C11 C12 Ir1 71.8(2)
C13 C12 Ir1 108.9(3)
C11 C12 H12 117
C13 C12 H12 117
Ir1 C12 H12 89.3
C14 C13 C12 113.6(3)
C14 C13 H13A 108.8
C12 C13 H13A 108.8
C14 C13 H13B 108.8
C12 C13 H13B 108.8
H13A C13 H13B 107.7
C13 C14 C15 112.1(3)
C13 C14 H14A 109.2
C15 C14 H14A 109.2
C13 C14 H14B 109.2
C15 C14 H14B 109.2
H14A C14 H14B 107.9
C16 C15 C14 123.5(3)
C16 C15 Ir1 70.44(19)
C14 C15 Ir1 114.1(2)
C16 C15 H15 118.3
C14 C15 H15 118.3
Ir1 C15 H15 85.5
C15 C16 C17 125.4(3)
C15 C16 Ir1 70.69(19)
C17 C16 Ir1 111.6(2)
C15 C16 H16 117.3
C17 C16 H16 117.3
Ir1 C16 H16 87.6
C16 C17 C18 113.5(3)
C16 C17 H17A 108.9
C18 C17 H17A 108.9
C16 C17 H17B 108.9
C18 C17 H17B 108.9
H17A C17 H17B 107.7
C17 C18 C11 112.5(3)
C17 C18 H18A 109.1
C11 C18 H18A 109.1
C17 C18 H18B 109.1
C11 C18 H18B 109.1
H18A C18 H18B 107.8
C101 O101 Ir1 125.2(3)
O102 C101 O101 130.5(4)
O102 C101 C102 119.6(4)
O101 C101 C102 109.9(5)
F3 C102 F2 112.7(13)
F3 C102 F1 114.2(11)
F2 C102 F1 101.6(7)
F3 C102 C101 110.6(10)
F2 C102 C101 111.4(6)
F1 C102 C101 105.9(7)
Cl11 C10 Cl12 103.7(9)
Cl11 C10 H10A 111
Cl12 C10 H10A 111
Cl11 C10 H10B 111
Cl12 C10 H10B 111
H10A C10 H10B 109
Cl22 C20 Cl21 125.7(14)
Cl22 C20 H20A 105.9
Cl21 C20 H20A 105.9
Cl22 C20 H20B 105.9
Cl21 C20 H20B 105.9
H20A C20 H20B 106.2

loop_
_geom_bond_atom_site_label_1
_geom_bond_atom_site_label_2
_geom_bond_distance
Ir1 C1 2.045(3)
Ir1 O101 2.097(2)
Ir1 C16 2.110(3)
Ir1 C15 2.113(3)
Ir1 C12 2.180(3)
Ir1 C11 2.188(3)
C1 N5 1.346(4)
C1 N2 1.349(4)
N2 C21 1.441(4)
N2 C3 1.481(4)
C21 C22 1.377(5)
C21 C28A 1.432(4)
C22 C23 1.431(4)
C22 C221 1.508(5)
C221 C226 1.531(5)
C221 C222 1.538(5)
C221 H221 1
C222 C223 1.527(5)
C222 H22A 0.99
C222 H22B 0.99
C223 C224 1.504(7)
C223 H22C 0.99
C223 H22D 0.99
C224 C225 1.525(6)
C224 H22E 0.99
C224 H22F 0.99
C225 C226 1.529(6)
C225 H22G 0.99
C225 H22H 0.99
C226 H22I 0.99
C226 H22J 0.99
C23 C24 1.356(5)
C23 H23 0.95
C24 C24A 1.411(5)
C24 H24 0.95
C24A C25 1.410(5)
C24A C28A 1.426(5)
C25 C26 1.365(6)
C25 H25 0.95
C26 C27 1.414(5)
C26 H26 0.95
C27 C28 1.376(5)
C27 C271 1.514(6)
C271 C276 1.486(7)
C271 C272 1.503(6)
C271 H271 1
C272 C273 1.530(7)
C272 H27A 0.99
C272 H27B 0.99
C273 C274 1.485(8)
C273 H27C 0.99
C273 H27D 0.99
C274 C275 1.471(10)
C274 H27E 0.99
C274 H27F 0.99
C275 C276 1.557(9)
C275 H27G 0.99
C275 H27H 0.99
C276 H27I 0.99
C276 H27J 0.99
C28 C28A 1.407(5)
C28 H28 0.95
C3 C4 1.515(5)
C3 H3A 0.99
C3 H3B 0.99
C4 N5 1.482(4)
C4 H4A 0.99
C4 H4B 0.99
N5 C51 1.433(4)
C51 C52 1.377(6)
C51 C58A 1.429(6)
C52 C53 1.442(6)
C52 C521 1.493(7)
C521 C526 1.521(7)
C521 C522 1.536(6)
C521 H521 1
C522 C523 1.499(9)
C522 H52A 0.99
C522 H52B 0.99
C523 C524 1.512(11)
C523 H52C 0.99
C523 H52D 0.99
C524 C525 1.543(10)
C524 H52E 0.99
C524 H52F 0.99
C525 C526 1.491(9)
C525 H52G 0.99
C525 H52H 0.99
C526 H52I 0.99
C526 H52J 0.99
C53 C54 1.347(8)
C53 H53 0.95
C54 C54A 1.401(9)
C54 H54 0.95
C54A C58A 1.428(5)
C54A C55 1.434(8)
C55 C56 1.331(9)
C55 H55 0.95
C56 C57 1.416(7)
C56 H56 0.95
C57 C58 1.375(6)
C57 C571 1.510(8)
C571 C576 1.524(7)
C571 C572 1.529(7)
C571 H571 1
C572 C573 1.509(9)
C572 H57A 0.99
C572 H57B 0.99
C573 C574 1.487(8)
C573 H57C 0.99
C573 H57D 0.99
C574 C575 1.504(9)
C574 H57E 0.99
C574 H57F 0.99
C575 C576 1.526(10)
C575 H57G 0.99
C575 H57H 0.99
C576 H57I 0.99
C576 H57J 0.99
C58 C58A 1.414(7)
C58 H58 0.95
C11 C12 1.391(6)
C11 C18 1.522(5)
C11 H11 0.95
C12 C13 1.511(6)
C12 H12 0.95
C13 C14 1.507(6)
C13 H13A 0.99
C13 H13B 0.99
C14 C15 1.532(5)
C14 H14A 0.99
C14 H14B 0.99
C15 C16 1.405(5)
C15 H15 0.95
C16 C17 1.508(5)
C16 H16 0.95
C17 C18 1.512(6)
C17 H17A 0.99
C17 H17B 0.99
C18 H18A 0.99
C18 H18B 0.99
O101 C101 1.272(5)
O102 C101 1.196(6)
C101 C102 1.550(8)
C102 F3 1.232(13)
C102 F2 1.366(11)
C102 F1 1.380(11)
Cl11 C10 1.727(15)
Cl12 C10 1.794(15)
C10 H10A 0.99
C10 H10B 0.99
Cl21 C20 1.711(18)
Cl22 C20 1.685(17)
C20 H20A 0.99
C20 H20B 0.99
